data_4100521
_journal_name_full 'Journal of the American Chemical Society'
_journal_paper_doi 10.1021/ja052381s
_journal_year 2005
_chemical_formula_moiety 'C75 H101 Fe4 N5 S14'
_chemical_formula_sum 'C75 H101 Fe4 N5 S14'
_chemical_formula_weight 1744.85
_space_group_IT_number 14
_symmetry_cell_setting monoclinic
_symmetry_space_group_name_Hall '-P 2ybc'
_symmetry_space_group_name_H-M 'P 1 21/c 1'
_cell_angle_alpha 90.00
_cell_angle_beta 111.899(4)
_cell_angle_gamma 90.00
_cell_formula_units_Z 8
_cell_length_a 23.945(4)
_cell_length_b 34.261(6)
_cell_length_c 22.480(4)
_cell_measurement_temperature 193(2)
_cell_volume 17111(5)
_diffrn_ambient_temperature 193(2)
_exptl_crystal_density_diffrn 1.354
_cod_original_sg_symbol_H-M 'P 21/c'
_cod_database_code 4100521

loop_
_symmetry_equiv_pos_as_xyz
'x, y, z'
'-x, y+1/2, -z+1/2'
'-x, -y, -z'
'x, -y-1/2, z-1/2'

loop_
_atom_site_label
_atom_site_type_symbol
_atom_site_fract_x
_atom_site_fract_y
_atom_site_fract_z
_atom_site_U_iso_or_equiv
_atom_site_adp_type
_atom_site_occupancy
_atom_site_symmetry_multiplicity
_atom_site_calc_flag
_atom_site_refinement_flags
_atom_site_disorder_assembly
_atom_site_disorder_group
Fe1 Fe 0.06237(7) 0.77315(5) 0.81892(7) 0.0424(4) Uani 1 1 d . . .
Fe2 Fe 0.15240(6) 0.73052(4) 0.90717(7) 0.0358(4) Uani 1 1 d . . .
Fe3 Fe 0.04241(7) 0.69320(4) 0.85030(7) 0.0398(4) Uani 1 1 d . . .
Fe4 Fe 0.11411(7) 0.70492(4) 0.78341(7) 0.0364(4) Uani 1 1 d . . .
Fe5 Fe 0.43568(7) 0.28413(5) 0.17778(7) 0.0415(4) Uani 1 1 d . . .
Fe6 Fe 0.34388(6) 0.23604(4) 0.09878(7) 0.0361(4) Uani 1 1 d . . .
Fe7 Fe 0.40462(7) 0.21202(4) 0.22317(7) 0.0405(4) Uani 1 1 d . . .
Fe8 Fe 0.45919(6) 0.20714(4) 0.13748(7) 0.0365(4) Uani 1 1 d . . .
S1 S 0.06418(13) 0.74725(8) 0.91510(13) 0.0433(7) Uani 1 1 d . . .
S2 S 0.15713(12) 0.76439(8) 0.82025(12) 0.0382(6) Uani 1 1 d . . .
S3 S 0.01511(12) 0.71816(9) 0.74968(13) 0.0448(7) Uani 1 1 d . . .
S4 S 0.13433(12) 0.66686(7) 0.87304(12) 0.0377(6) Uani 1 1 d . . .
S5 S -0.00634(15) 0.81540(10) 0.75099(16) 0.0594(9) Uani 1 1 d . . .
S6 S 0.23071(14) 0.74527(9) 0.99983(14) 0.0535(8) Uani 1 1 d . . .
S7 S -0.03649(13) 0.65553(9) 0.84915(15) 0.0546(8) Uani 1 1 d . . .
S8 S 0.15856(14) 0.68571(9) 0.71458(14) 0.0509(8) Uani 1 1 d . . .
S9 S 0.13527(13) 0.56338(8) 1.02745(13) 0.0439(7) Uani 1 1 d . . .
S10 S 0.26366(14) 0.59940(9) 1.07164(14) 0.0521(8) Uani 1 1 d . . .
S11 S 0.33197(13) 0.60456(8) 0.97091(15) 0.0496(8) Uani 1 1 d . . .
S12 S 0.27108(14) 0.56921(9) 0.83310(15) 0.0512(8) Uani 1 1 d . . .
S13 S 0.13609(15) 0.53391(9) 0.78793(15) 0.0548(8) Uani 1 1 d . . .
S14 S 0.07759(13) 0.52240(8) 0.88834(14) 0.0442(7) Uani 1 1 d . . .
S15 S 0.34875(13) 0.26827(8) 0.19089(13) 0.0447(7) Uani 1 1 d . . .
S16 S 0.42121(12) 0.26099(8) 0.07513(12) 0.0370(6) Uani 1 1 d . . .
S17 S 0.49804(12) 0.23166(9) 0.23879(12) 0.0442(7) Uani 1 1 d . . .
S18 S 0.37695(12) 0.17367(8) 0.13291(13) 0.0388(6) Uani 1 1 d . . .
S19 S 0.50239(16) 0.32711(10) 0.24821(18) 0.0666(9) Uani 1 1 d . . .
S20 S 0.40512(16) 0.18415(10) 0.31476(14) 0.0629(9) Uani 1 1 d . . .
S21 S 0.24721(13) 0.24612(9) 0.03189(18) 0.0664(10) Uani 1 1 d . . .
S22 S 0.52989(13) 0.17828(8) 0.10678(14) 0.0463(7) Uani 1 1 d . . .
S23 S 0.26448(17) 0.09940(10) -0.06221(15) 0.0651(9) Uani 1 1 d . . .
S24 S 0.38539(16) 0.05643(9) -0.00548(15) 0.0581(9) Uani 1 1 d . . .
S25 S 0.44187(15) 0.03532(9) 0.14630(17) 0.0602(9) Uani 1 1 d . . .
S26 S 0.35522(15) 0.03271(9) 0.22035(15) 0.0544(8) Uani 1 1 d . . .
S27 S 0.22958(14) 0.08075(9) 0.16510(15) 0.0504(8) Uani 1 1 d . . .
S28 S 0.17843(14) 0.10563(8) 0.02219(15) 0.0519(8) Uani 1 1 d . . .
N6 N 0.9144(4) 0.1849(2) 0.3904(4) 0.047(2) Uani 1 1 d . . .
N1 N 0.0914(5) 0.8357(3) 0.8765(5) 0.072(3) Uani 1 1 d . . .
N2 N 0.3973(6) 0.3460(3) 0.1269(5) 0.076(3) Uani 1 1 d . . .
N3 N 0.4163(5) 0.1796(3) 0.8949(4) 0.058(3) Uani 1 1 d . . .
N5 N 0.1590(5) 0.2262(4) 0.1865(6) 0.081(4) Uani 1 1 d . . .
N4 N 0.3542(4) 0.7884(3) 0.3372(4) 0.049(2) Uani 1 1 d . . .
N7 N 0.0263(12) 0.1607(7) 0.9845(13) 0.196(11) Uani 1 1 d . . .
C1 C 0.3545(6) 0.7620(3) 1.1018(6) 0.062(3) Uani 1 1 d . . .
H1A H 0.3561 0.7814 1.0717 0.092 Uiso 1 1 calc R . .
H1B H 0.3915 0.7622 1.1385 0.092 Uiso 1 1 calc R . .
H1C H 0.3216 0.7675 1.1150 0.092 Uiso 1 1 calc R . .
C2 C 0.3876(5) 0.6582(3) 1.0612(6) 0.052(3) Uani 1 1 d . . .
C3 C 0.3456(5) 0.7222(3) 1.0704(5) 0.045(3) Uani 1 1 d . . .
C4 C 0.3339(5) 0.6492(3) 1.0126(5) 0.041(3) Uani 1 1 d . . .
C5 C 0.2907(5) 0.7119(3) 1.0218(5) 0.036(2) Uani 1 1 d . . .
C6 C 0.2864(5) 0.6756(3) 0.9925(5) 0.041(3) Uani 1 1 d . . .
H6 H 0.2510 0.6689 0.9589 0.049 Uiso 1 1 calc R . .
C7 C 0.3917(5) 0.6950(3) 1.0895(5) 0.047(3) Uani 1 1 d . . .
H7 H 0.4274 0.7016 1.1228 0.056 Uiso 1 1 calc R . .
C8 C 0.4407(5) 0.6311(4) 1.0854(6) 0.065(4) Uani 1 1 d . . .
H8A H 0.4601 0.6302 1.0550 0.098 Uiso 1 1 calc R . .
H8B H 0.4273 0.6054 1.0907 0.098 Uiso 1 1 calc R . .
H8C H 0.4686 0.6404 1.1258 0.098 Uiso 1 1 calc R . .
C9 C 0.0602(5) 0.5786(3) 0.9876(5) 0.035(2) Uani 1 1 d . . .
C10 C 0.0434(5) 0.6071(3) 0.9402(5) 0.037(3) Uani 1 1 d . . .
H10 H 0.0726 0.6172 0.9265 0.044 Uiso 1 1 calc R . .
C11 C -0.0148(5) 0.6210(3) 0.9125(5) 0.038(3) Uani 1 1 d . . .
C12 C -0.0585(5) 0.6064(3) 0.9345(6) 0.048(3) Uani 1 1 d . . .
C13 C 0.0177(5) 0.5635(3) 1.0105(5) 0.045(3) Uani 1 1 d . . .
C14 C -0.0405(5) 0.5784(3) 0.9820(5) 0.052(3) Uani 1 1 d . . .
H14 H -0.0696 0.5686 0.9961 0.062 Uiso 1 1 calc R . .
C15 C -0.1231(5) 0.6207(4) 0.9087(7) 0.079(4) Uani 1 1 d . . .
H15A H -0.1462 0.6059 0.9275 0.119 Uiso 1 1 calc R . .
H15B H -0.1399 0.6176 0.8629 0.119 Uiso 1 1 calc R . .
H15C H -0.1241 0.6478 0.9192 0.119 Uiso 1 1 calc R . .
C16 C 0.0332(5) 0.5331(3) 1.0612(5) 0.055(3) Uani 1 1 d . . .
H16A H 0.0584 0.5442 1.1014 0.082 Uiso 1 1 calc R . .
H16B H 0.0542 0.5121 1.0503 0.082 Uiso 1 1 calc R . .
H16C H -0.0030 0.5232 1.0646 0.082 Uiso 1 1 calc R . .
C17 C 0.1451(5) 0.6086(3) 0.7434(5) 0.042(3) Uani 1 1 d . . .
H17 H 0.1454 0.6175 0.7826 0.050 Uiso 1 1 calc R . .
C18 C 0.1350(6) 0.5541(4) 0.6713(5) 0.059(3) Uani 1 1 d . . .
C19 C 0.1455(6) 0.6214(4) 0.6385(6) 0.064(4) Uani 1 1 d . . .
C20 C 0.1412(5) 0.5690(3) 0.7305(5) 0.048(3) Uani 1 1 d . . .
C21 C 0.1484(5) 0.6353(3) 0.6978(5) 0.049(3) Uani 1 1 d . . .
C22 C 0.1382(6) 0.5818(4) 0.6276(6) 0.074(4) Uani 1 1 d . . .
H22 H 0.1351 0.5729 0.5874 0.089 Uiso 1 1 calc R . .
C23 C 0.1516(8) 0.6483(5) 0.5879(7) 0.102(6) Uani 1 1 d . . .
H23A H 0.1553 0.6330 0.5538 0.154 Uiso 1 1 calc R . .
H23B H 0.1867 0.6643 0.6066 0.154 Uiso 1 1 calc R . .
H23C H 0.1165 0.6646 0.5712 0.154 Uiso 1 1 calc R . .
C24 C 0.1294(8) 0.5114(4) 0.6562(7) 0.089(5) Uani 1 1 d . . .
H24A H 0.0970 0.5006 0.6663 0.134 Uiso 1 1 calc R . .
H24B H 0.1663 0.4984 0.6811 0.134 Uiso 1 1 calc R . .
H24C H 0.1213 0.5077 0.6114 0.134 Uiso 1 1 calc R . .
C25 C 0.1697(5) 0.5683(3) 0.9698(5) 0.037(3) Uani 1 1 d . . .
C26 C 0.2265(5) 0.5847(3) 0.9896(5) 0.038(3) Uani 1 1 d . . .
C27 C 0.2564(4) 0.5873(3) 0.9465(5) 0.038(3) Uani 1 1 d . . .
C28 C 0.2302(5) 0.5719(3) 0.8853(5) 0.039(3) Uani 1 1 d . . .
C29 C 0.1719(5) 0.5557(3) 0.8652(5) 0.039(3) Uani 1 1 d . . .
C30 C 0.1431(5) 0.5521(3) 0.9076(5) 0.038(3) Uani 1 1 d . . .
C31 C 0.1872(6) 0.4298(4) 0.9594(6) 0.062(3) Uani 1 1 d . . .
H31 H 0.2223 0.4246 0.9946 0.074 Uiso 1 1 calc R . .
C32 C 0.1119(5) 0.4758(3) 0.8972(5) 0.045(3) Uani 1 1 d . . .
C33 C 0.1641(6) 0.4667(3) 0.9500(6) 0.053(3) Uani 1 1 d . . .
H33 H 0.1834 0.4863 0.9792 0.064 Uiso 1 1 calc R . .
C34 C 0.1089(7) 0.4085(4) 0.8665(7) 0.068(4) Uani 1 1 d . . .
H34 H 0.0894 0.3887 0.8381 0.081 Uiso 1 1 calc R . .
C35 C 0.1592(7) 0.4000(3) 0.9175(8) 0.067(4) Uani 1 1 d . . .
C36 C 0.0856(6) 0.4461(3) 0.8556(6) 0.055(3) Uani 1 1 d . . .
H36 H 0.0515 0.4511 0.8193 0.065 Uiso 1 1 calc R . .
C37 C 0.1845(8) 0.3585(4) 0.9286(10) 0.111(6) Uani 1 1 d . . .
H37A H 0.2206 0.3575 0.9196 0.166 Uiso 1 1 calc R . .
H37B H 0.1553 0.3408 0.9008 0.166 Uiso 1 1 calc R . .
H37C H 0.1934 0.3512 0.9724 0.166 Uiso 1 1 calc R . .
C38 C 0.3286(5) 0.5361(4) 0.8751(6) 0.058(3) Uani 1 1 d . . .
C39 C 0.3207(7) 0.5062(4) 0.9151(7) 0.076(4) Uani 1 1 d . . .
H39 H 0.2855 0.5050 0.9234 0.091 Uiso 1 1 calc R . .
C40 C 0.3809(6) 0.5362(5) 0.8632(8) 0.083(4) Uani 1 1 d . . .
H40 H 0.3872 0.5553 0.8370 0.100 Uiso 1 1 calc R . .
C41 C 0.3657(9) 0.4791(5) 0.9414(8) 0.098(5) Uani 1 1 d . . .
H41 H 0.3606 0.4604 0.9689 0.117 Uiso 1 1 calc R . .
C42 C 0.4245(7) 0.5077(6) 0.8904(10) 0.110(6) Uani 1 1 d . . .
H42 H 0.4598 0.5085 0.8821 0.132 Uiso 1 1 calc R . .
C172 C 0.3064(15) 0.4874(4) 1.1841(8) 0.82(10) Uani 1 1 d GD . .
C173 C 0.2938(15) 0.5216(5) 1.2100(7) 0.52(5) Uani 1 1 d G . .
C174 C 0.2791(10) 0.5555(4) 1.1733(6) 0.177(12) Uani 1 1 d G . .
C43 C 0.2769(6) 0.5551(3) 1.1107(5) 0.077(4) Uani 1 1 d G . .
C44 C 0.2895(6) 0.5209(3) 1.0847(4) 0.103(6) Uani 1 1 d G . .
C45 C 0.3042(10) 0.4871(3) 1.1215(7) 0.192(13) Uani 1 1 d G . .
C46 C 0.0801(6) 0.8640(4) 0.8260(6) 0.071(4) Uani 1 1 d . . .
H46A H 0.1073 0.8593 0.8039 0.085 Uiso 1 1 calc R . .
H46B H 0.0884 0.8899 0.8447 0.085 Uiso 1 1 calc R . .
C47 C 0.0190(6) 0.8627(5) 0.7804(6) 0.082(4) Uani 1 1 d . . .
H47A H 0.0156 0.8794 0.7444 0.098 Uiso 1 1 calc R . .
H47B H -0.0073 0.8731 0.8004 0.098 Uiso 1 1 calc R . .
C48 C 0.0542(8) 0.8443(4) 0.9132(7) 0.094(5) Uani 1 1 d . . .
H48A H 0.0126 0.8414 0.8863 0.140 Uiso 1 1 calc R . .
H48B H 0.0616 0.8705 0.9291 0.140 Uiso 1 1 calc R . .
H48C H 0.0640 0.8265 0.9487 0.140 Uiso 1 1 calc R . .
C49 C 0.9725(5) 0.1705(4) 0.4400(6) 0.059(3) Uani 1 1 d . . .
H49A H 0.9816 0.1865 0.4781 0.071 Uiso 1 1 calc R . .
H49B H 0.9662 0.1441 0.4515 0.071 Uiso 1 1 calc R . .
C50 C 1.0262(6) 0.1704(5) 0.4220(7) 0.094(5) Uani 1 1 d . . .
H50A H 1.0189 0.1538 0.3855 0.141 Uiso 1 1 calc R . .
H50B H 1.0604 0.1609 0.4574 0.141 Uiso 1 1 calc R . .
H50C H 1.0340 0.1965 0.4116 0.141 Uiso 1 1 calc R . .
C51 C 0.8965(6) 0.1607(3) 0.3294(5) 0.054(3) Uani 1 1 d . . .
H51A H 0.8593 0.1712 0.2987 0.065 Uiso 1 1 calc R . .
H51B H 0.9272 0.1637 0.3113 0.065 Uiso 1 1 calc R . .
C52 C 0.8878(8) 0.1180(4) 0.3379(7) 0.094(5) Uani 1 1 d . . .
H52A H 0.9246 0.1071 0.3677 0.141 Uiso 1 1 calc R . .
H52B H 0.8770 0.1049 0.2974 0.141 Uiso 1 1 calc R . .
H52C H 0.8563 0.1145 0.3542 0.141 Uiso 1 1 calc R . .
C53 C 0.8055(7) 0.1943(6) 0.3770(7) 0.105(6) Uani 1 1 d . . .
H53A H 0.8064 0.2214 0.3665 0.158 Uiso 1 1 calc R . .
H53B H 0.7777 0.1906 0.3981 0.158 Uiso 1 1 calc R . .
H53C H 0.7930 0.1790 0.3384 0.158 Uiso 1 1 calc R . .
C54 C 0.8671(6) 0.1816(4) 0.4205(6) 0.067(4) Uani 1 1 d . . .
H54A H 0.8652 0.1547 0.4330 0.080 Uiso 1 1 calc R . .
H54B H 0.8796 0.1974 0.4591 0.080 Uiso 1 1 calc R . .
C55 C 0.9423(10) 0.2555(4) 0.4228(7) 0.123(8) Uani 1 1 d . . .
H55A H 0.9189 0.2526 0.4491 0.184 Uiso 1 1 calc R . .
H55B H 0.9369 0.2813 0.4050 0.184 Uiso 1 1 calc R . .
H55C H 0.9841 0.2514 0.4483 0.184 Uiso 1 1 calc R . .
C56 C 0.9221(7) 0.2261(3) 0.3696(6) 0.067(4) Uani 1 1 d . . .
H56A H 0.9511 0.2255 0.3489 0.081 Uiso 1 1 calc R . .
H56B H 0.8840 0.2347 0.3379 0.081 Uiso 1 1 calc R . .
C57 C 0.4083(8) 0.3735(4) 0.1793(7) 0.097(5) Uani 1 1 d . . .
H57A H 0.3830 0.3667 0.2029 0.116 Uiso 1 1 calc R . .
H57B H 0.3971 0.3994 0.1617 0.116 Uiso 1 1 calc R . .
C58 C 0.4722(7) 0.3739(5) 0.2241(8) 0.095(5) Uani 1 1 d . . .
H58A H 0.4752 0.3889 0.2619 0.115 Uiso 1 1 calc R . .
H58B H 0.4961 0.3871 0.2036 0.115 Uiso 1 1 calc R . .
C59 C 0.4359(8) 0.3601(5) 0.0932(8) 0.106(6) Uani 1 1 d . . .
H59A H 0.4319 0.3430 0.0580 0.159 Uiso 1 1 calc R . .
H59B H 0.4771 0.3605 0.1224 0.159 Uiso 1 1 calc R . .
H59C H 0.4237 0.3860 0.0773 0.159 Uiso 1 1 calc R . .
C60 C 0.3366(7) 0.3447(4) 0.0828(8) 0.092(5) Uani 1 1 d . . .
H60A H 0.3107 0.3381 0.1051 0.138 Uiso 1 1 calc R . .
H60B H 0.3328 0.3255 0.0505 0.138 Uiso 1 1 calc R . .
H60C H 0.3254 0.3698 0.0629 0.138 Uiso 1 1 calc R . .
C61 C 0.3175(5) 0.1304(3) 0.2458(5) 0.045(3) Uani 1 1 d . . .
H61 H 0.3231 0.1389 0.2091 0.054 Uiso 1 1 calc R . .
C62 C 0.2755(5) 0.1005(3) 0.2403(5) 0.047(3) Uani 1 1 d . . .
C63 C 0.2651(6) 0.0877(3) 0.2955(6) 0.058(3) Uani 1 1 d . . .
C64 C 0.2977(7) 0.1055(4) 0.3512(6) 0.069(4) Uani 1 1 d . . .
H64 H 0.2914 0.0974 0.3877 0.082 Uiso 1 1 calc R . .
C65 C 0.3505(5) 0.1474(3) 0.3036(5) 0.048(3) Uani 1 1 d . . .
C66 C 0.3396(6) 0.1345(4) 0.3588(5) 0.059(3) Uani 1 1 d . . .
C67 C 0.2201(7) 0.0557(4) 0.2892(7) 0.077(4) Uani 1 1 d . . .
H67A H 0.2172 0.0511 0.3301 0.116 Uiso 1 1 calc R . .
H67B H 0.2330 0.0322 0.2748 0.116 Uiso 1 1 calc R . .
H67C H 0.1815 0.0634 0.2588 0.116 Uiso 1 1 calc R . .
C68 C 0.3740(8) 0.1516(4) 0.4248(6) 0.093(5) Uani 1 1 d . . .
H68A H 0.3649 0.1370 0.4565 0.139 Uiso 1 1 calc R . .
H68B H 0.3624 0.1784 0.4258 0.139 Uiso 1 1 calc R . .
H68C H 0.4164 0.1503 0.4339 0.139 Uiso 1 1 calc R . .
C69 C 0.4897(5) 0.1047(3) 0.1248(5) 0.047(3) Uani 1 1 d . . .
H69 H 0.4648 0.1171 0.1422 0.056 Uiso 1 1 calc R . .
C70 C 0.5281(5) 0.1263(3) 0.1050(6) 0.054(3) Uani 1 1 d . . .
C71 C 0.5708(6) 0.1070(4) 0.0839(7) 0.076(4) Uani 1 1 d . . .
C72 C 0.4885(6) 0.0639(4) 0.1185(7) 0.067(4) Uani 1 1 d . . .
C73 C 0.5696(8) 0.0658(4) 0.0810(9) 0.100(6) Uani 1 1 d . . .
H73 H 0.5960 0.0529 0.0662 0.120 Uiso 1 1 calc R . .
C74 C 0.6170(7) 0.1287(4) 0.0668(8) 0.090(5) Uani 1 1 d . . .
H74A H 0.6422 0.1104 0.0562 0.135 Uiso 1 1 calc R . .
H74B H 0.6412 0.1443 0.1027 0.135 Uiso 1 1 calc R . .
H74C H 0.5972 0.1453 0.0307 0.135 Uiso 1 1 calc R . .
C75 C 0.5300(7) 0.0442(4) 0.0998(9) 0.096(6) Uani 1 1 d . . .
C76 C 0.2216(5) 0.2106(3) -0.0285(6) 0.051(3) Uani 1 1 d . . .
C77 C 0.2290(5) 0.1452(3) -0.0687(5) 0.052(3) Uani 1 1 d . . .
C78 C 0.1705(5) 0.2174(3) -0.0815(6) 0.056(3) Uani 1 1 d . . .
C79 C 0.1798(6) 0.1532(4) -0.1255(6) 0.060(3) Uani 1 1 d . . .
C80 C 0.1522(5) 0.1891(4) -0.1302(6) 0.059(3) Uani 1 1 d . . .
H80 H 0.1198 0.1950 -0.1677 0.071 Uiso 1 1 calc R . .
C81 C 0.1558(7) 0.1219(4) -0.1771(7) 0.088(5) Uani 1 1 d . . .
H81A H 0.1459 0.0989 -0.1587 0.132 Uiso 1 1 calc R . .
H81B H 0.1861 0.1157 -0.1941 0.132 Uiso 1 1 calc R . .
H81C H 0.1205 0.1314 -0.2109 0.132 Uiso 1 1 calc R . .
C82 C 0.2509(5) 0.1744(3) -0.0234(6) 0.053(3) Uani 1 1 d . . .
H82 H 0.2862 0.1699 0.0117 0.064 Uiso 1 1 calc R . .
C83 C 0.1348(6) 0.2537(4) -0.0898(8) 0.089(5) Uani 1 1 d . . .
H83A H 0.1193 0.2556 -0.0561 0.134 Uiso 1 1 calc R . .
H83B H 0.1018 0.2531 -0.1305 0.134 Uiso 1 1 calc R . .
H83C H 0.1599 0.2758 -0.0881 0.134 Uiso 1 1 calc R . .
C84 C 0.2907(5) 0.0873(3) 0.0209(5) 0.044(3) Uani 1 1 d . . .
C85 C 0.3476(5) 0.0698(3) 0.0471(5) 0.044(3) Uani 1 1 d . . .
C86 C 0.3699(5) 0.0578(3) 0.1105(5) 0.042(3) Uani 1 1 d . . .
C87 C 0.3343(5) 0.0600(3) 0.1472(5) 0.042(3) Uani 1 1 d . . .
C88 C 0.2774(5) 0.0780(3) 0.1216(5) 0.042(3) Uani 1 1 d . . .
C89 C 0.2548(5) 0.0906(3) 0.0571(5) 0.040(3) Uani 1 1 d . . .
C90 C 0.1415(5) 0.0598(3) -0.0003(6) 0.052(3) Uani 1 1 d . . .
C91 C 0.1328(7) -0.0063(4) -0.0352(9) 0.097(6) Uani 1 1 d . . .
H91 H 0.1515 -0.0288 -0.0419 0.117 Uiso 1 1 calc R . .
C92 C 0.0737(7) -0.0071(4) -0.0471(9) 0.093(5) Uani 1 1 d . . .
C93 C 0.0477(7) 0.0261(4) -0.0330(9) 0.097(6) Uani 1 1 d . . .
H93 H 0.0070 0.0260 -0.0398 0.116 Uiso 1 1 calc R . .
C94 C 0.0811(6) 0.0591(4) -0.0093(8) 0.080(4) Uani 1 1 d . . .
H94 H 0.0632 0.0809 0.0008 0.096 Uiso 1 1 calc R . .
C95 C 0.1666(7) 0.0267(4) -0.0135(7) 0.078(4) Uani 1 1 d . . .
H95 H 0.2072 0.0267 -0.0078 0.094 Uiso 1 1 calc R . .
C96 C 0.0365(8) -0.0443(5) -0.0745(12) 0.164(11) Uani 1 1 d . . .
H96A H 0.0444 -0.0531 -0.1112 0.246 Uiso 1 1 calc R . .
H96B H -0.0055 -0.0386 -0.0870 0.246 Uiso 1 1 calc R . .
H96C H 0.0477 -0.0644 -0.0424 0.246 Uiso 1 1 calc R . .
C97 C 0.3228(6) -0.0122(4) -0.0145(7) 0.068(4) Uani 1 1 d . . .
H97 H 0.3388 -0.0126 0.0301 0.081 Uiso 1 1 calc R . .
C98 C 0.3348(7) 0.0178(4) -0.0467(6) 0.063(4) Uani 1 1 d . . .
C99 C 0.2860(7) -0.0429(4) -0.0484(9) 0.084(5) Uani 1 1 d . . .
H99 H 0.2781 -0.0635 -0.0257 0.101 Uiso 1 1 calc R . .
C100 C 0.3122(10) 0.0191(5) -0.1130(9) 0.133(8) Uani 1 1 d . . .
H100 H 0.3208 0.0396 -0.1353 0.159 Uiso 1 1 calc R . .
C101 C 0.2611(8) -0.0436(5) -0.1149(10) 0.099(5) Uani 1 1 d . . .
C103 C 0.2753(12) -0.0126(6) -0.1451(10) 0.147(9) Uani 1 1 d . . .
H103 H 0.2596 -0.0124 -0.1897 0.177 Uiso 1 1 calc R . .
C104 C 0.3451(6) -0.0159(3) 0.1851(6) 0.052(3) Uani 1 1 d . . .
C105 C 0.3923(6) -0.0416(4) 0.2020(7) 0.064(4) Uani 1 1 d . . .
H105 H 0.4298 -0.0344 0.2318 0.077 Uiso 1 1 calc R . .
C106 C 0.3301(8) -0.0903(4) 0.1275(8) 0.076(4) Uani 1 1 d . . .
C107 C 0.2919(7) -0.0270(4) 0.1427(7) 0.069(4) Uani 1 1 d . . .
H107 H 0.2594 -0.0099 0.1316 0.083 Uiso 1 1 calc R . .
C108 C 0.3835(7) -0.0783(4) 0.1742(7) 0.071(4) Uani 1 1 d . . .
H108 H 0.4154 -0.0959 0.1878 0.085 Uiso 1 1 calc R . .
C109 C 0.2843(8) -0.0635(4) 0.1152(8) 0.087(5) Uani 1 1 d . . .
H109 H 0.2461 -0.0705 0.0868 0.104 Uiso 1 1 calc R . .
C110 C 0.3251(9) -0.1296(4) 0.0973(8) 0.107(6) Uani 1 1 d . . .
H11A H 0.3571 -0.1460 0.1241 0.160 Uiso 1 1 calc R . .
H11B H 0.3280 -0.1270 0.0560 0.160 Uiso 1 1 calc R . .
H11C H 0.2870 -0.1410 0.0924 0.160 Uiso 1 1 calc R . .
C111 C 0.3791(6) 0.1953(4) 0.9315(6) 0.063(4) Uani 1 1 d . . .
H11D H 0.3555 0.1741 0.9387 0.076 Uiso 1 1 calc R . .
H11E H 0.4062 0.2045 0.9730 0.076 Uiso 1 1 calc R . .
C112 C 0.3373(7) 0.2281(5) 0.8977(7) 0.086(5) Uani 1 1 d . . .
H11F H 0.3601 0.2490 0.8895 0.128 Uiso 1 1 calc R . .
H11G H 0.3167 0.2374 0.9244 0.128 Uiso 1 1 calc R . .
H11H H 0.3083 0.2188 0.8579 0.128 Uiso 1 1 calc R . .
C113 C 0.4559(6) 0.2118(3) 0.8841(6) 0.060(3) Uani 1 1 d . . .
H11I H 0.4796 0.2007 0.8615 0.072 Uiso 1 1 calc R . .
H11J H 0.4300 0.2316 0.8567 0.072 Uiso 1 1 calc R . .
C114 C 0.4978(7) 0.2311(4) 0.9441(6) 0.082(5) Uani 1 1 d . . .
H11K H 0.4752 0.2406 0.9685 0.124 Uiso 1 1 calc R . .
H11L H 0.5178 0.2525 0.9329 0.124 Uiso 1 1 calc R . .
H11M H 0.5271 0.2125 0.9692 0.124 Uiso 1 1 calc R . .
C115 C 0.3763(7) 0.1669(4) 0.8282(6) 0.072(4) Uani 1 1 d . . .
H11N H 0.3550 0.1896 0.8049 0.086 Uiso 1 1 calc R . .
H11O H 0.4016 0.1573 0.8063 0.086 Uiso 1 1 calc R . .
C116 C 0.4538(7) 0.1469(4) 0.9341(6) 0.081(4) Uani 1 1 d . . .
H11P H 0.4272 0.1286 0.9435 0.097 Uiso 1 1 calc R . .
H11Q H 0.4806 0.1576 0.9746 0.097 Uiso 1 1 calc R . .
C117 C 0.3313(8) 0.1362(5) 0.8256(7) 0.099(6) Uani 1 1 d . . .
H11R H 0.3518 0.1121 0.8418 0.148 Uiso 1 1 calc R . .
H11S H 0.3042 0.1326 0.7820 0.148 Uiso 1 1 calc R . .
H11T H 0.3090 0.1441 0.8513 0.148 Uiso 1 1 calc R . .
C118 C 0.4912(9) 0.1244(5) 0.9045(8) 0.110(6) Uani 1 1 d . . .
H11U H 0.4651 0.1110 0.8670 0.165 Uiso 1 1 calc R . .
H11V H 0.5158 0.1058 0.9349 0.165 Uiso 1 1 calc R . .
H11W H 0.5164 0.1422 0.8929 0.165 Uiso 1 1 calc R . .
C119 C 0.2103(7) 0.2534(6) 0.1891(9) 0.110(6) Uani 1 1 d . . .
H11$ H 0.2480 0.2421 0.2175 0.132 Uiso 1 1 calc R . .
H11 H 0.2119 0.2548 0.1466 0.132 Uiso 1 1 calc R . .
C120 C 0.2055(8) 0.2938(5) 0.2112(9) 0.114(6) Uani 1 1 d . . .
H12A H 0.1680 0.3051 0.1840 0.171 Uiso 1 1 calc R . .
H12B H 0.2382 0.3093 0.2093 0.171 Uiso 1 1 calc R . .
H12C H 0.2072 0.2930 0.2545 0.171 Uiso 1 1 calc R . .
C121 C 0.0938(9) 0.2498(7) 0.0764(9) 0.156(9) Uani 1 1 d . . .
H12D H 0.1245 0.2667 0.0730 0.233 Uiso 1 1 calc R . .
H12E H 0.0549 0.2609 0.0532 0.233 Uiso 1 1 calc R . .
H12F H 0.0966 0.2247 0.0588 0.233 Uiso 1 1 calc R . .
C122 C 0.1031(7) 0.2449(5) 0.1523(10) 0.111(6) Uani 1 1 d . . .
H12G H 0.1023 0.2703 0.1709 0.134 Uiso 1 1 calc R . .
H12H H 0.0704 0.2294 0.1556 0.134 Uiso 1 1 calc R . .
C123 C 0.1595(8) 0.2225(6) 0.2590(9) 0.122(7) Uani 1 1 d . . .
H12I H 0.1571 0.2483 0.2757 0.146 Uiso 1 1 calc R . .
H12J H 0.1247 0.2076 0.2582 0.146 Uiso 1 1 calc R . .
C124 C 0.2159(7) 0.2026(6) 0.3018(9) 0.125(7) Uani 1 1 d . . .
H12K H 0.2137 0.1753 0.2915 0.187 Uiso 1 1 calc R . .
H12L H 0.2202 0.2058 0.3457 0.187 Uiso 1 1 calc R . .
H12M H 0.2499 0.2139 0.2955 0.187 Uiso 1 1 calc R . .
C125 C 0.1708(10) 0.1898(5) 0.1631(11) 0.136(8) Uani 1 1 d . . .
H12N H 0.2096 0.1801 0.1919 0.163 Uiso 1 1 calc R . .
H12O H 0.1732 0.1937 0.1214 0.163 Uiso 1 1 calc R . .
C126 C 0.1203(8) 0.1573(6) 0.1568(11) 0.135(8) Uani 1 1 d . . .
H12P H 0.0878 0.1690 0.1656 0.203 Uiso 1 1 calc R . .
H12Q H 0.1377 0.1366 0.1869 0.203 Uiso 1 1 calc R . .
H12R H 0.1054 0.1469 0.1140 0.203 Uiso 1 1 calc R . .
C127 C 0.3262(5) 0.8281(3) 0.3139(6) 0.056(3) Uani 1 1 d . . .
H12S H 0.3299 0.8439 0.3510 0.067 Uiso 1 1 calc R . .
H12T H 0.2836 0.8245 0.2894 0.067 Uiso 1 1 calc R . .
C128 C 0.3537(7) 0.8511(4) 0.2720(9) 0.102(6) Uani 1 1 d . . .
H12U H 0.3932 0.8601 0.2983 0.153 Uiso 1 1 calc R . .
H12V H 0.3286 0.8730 0.2529 0.153 Uiso 1 1 calc R . .
H12W H 0.3564 0.8343 0.2390 0.153 Uiso 1 1 calc R . .
C129 C 0.3525(6) 0.7616(4) 0.2833(6) 0.062(3) Uani 1 1 d . . .
H12$ H 0.3764 0.7734 0.2614 0.075 Uiso 1 1 calc R . .
H12 H 0.3717 0.7372 0.3017 0.075 Uiso 1 1 calc R . .
C130 C 0.2923(6) 0.7528(4) 0.2350(7) 0.083(4) Uani 1 1 d . . .
H13A H 0.2684 0.7402 0.2556 0.125 Uiso 1 1 calc R . .
H13B H 0.2962 0.7358 0.2029 0.125 Uiso 1 1 calc R . .
H13C H 0.2730 0.7766 0.2154 0.125 Uiso 1 1 calc R . .
C131 C 0.3170(5) 0.7721(4) 0.3744(6) 0.063(4) Uani 1 1 d . . .
H13D H 0.3206 0.7898 0.4092 0.075 Uiso 1 1 calc R . .
H13E H 0.2750 0.7715 0.3459 0.075 Uiso 1 1 calc R . .
C132 C 0.3351(6) 0.7317(4) 0.4018(7) 0.077(4) Uani 1 1 d . . .
H13F H 0.3356 0.7144 0.3684 0.116 Uiso 1 1 calc R . .
H13G H 0.3066 0.7224 0.4193 0.116 Uiso 1 1 calc R . .
H13H H 0.3744 0.7327 0.4350 0.116 Uiso 1 1 calc R . .
C133 C 0.4202(5) 0.7921(4) 0.3797(6) 0.058(3) Uani 1 1 d . . .
H13I H 0.4362 0.7662 0.3932 0.069 Uiso 1 1 calc R . .
H13J H 0.4415 0.8029 0.3543 0.069 Uiso 1 1 calc R . .
C134 C 0.4338(6) 0.8172(5) 0.4389(6) 0.084(5) Uani 1 1 d . . .
H13K H 0.4226 0.8437 0.4264 0.126 Uiso 1 1 calc R . .
H13L H 0.4761 0.8160 0.4644 0.126 Uiso 1 1 calc R . .
H13M H 0.4114 0.8077 0.4636 0.126 Uiso 1 1 calc R . .
C135 C 0.5277(10) -0.0003(4) 0.0920(11) 0.148(10) Uani 1 1 d . . .
H13N H 0.4878 -0.0080 0.0647 0.222 Uiso 1 1 calc R . .
H13O H 0.5380 -0.0124 0.1332 0.222 Uiso 1 1 calc R . .
H13P H 0.5558 -0.0083 0.0731 0.222 Uiso 1 1 calc R . .
C136 C 0.2210(9) -0.0759(6) -0.1527(11) 0.163(10) Uani 1 1 d . . .
H13Q H 0.1805 -0.0664 -0.1726 0.244 Uiso 1 1 calc R . .
H13R H 0.2217 -0.0972 -0.1246 0.244 Uiso 1 1 calc R . .
H13S H 0.2350 -0.0848 -0.1852 0.244 Uiso 1 1 calc R . .
C137 C 0.1546(7) 0.8379(4) 0.9221(7) 0.085(5) Uani 1 1 d . . .
H13T H 0.1613 0.8625 0.9442 0.127 Uiso 1 1 calc R . .
H13U H 0.1811 0.8357 0.8990 0.127 Uiso 1 1 calc R . .
H13V H 0.1625 0.8170 0.9525 0.127 Uiso 1 1 calc R . .
C139 C 0.4677(9) 0.4479(6) 0.9562(12) 0.170(10) Uani 1 1 d . . .
H13W H 0.4664 0.4374 0.9953 0.255 Uiso 1 1 calc R . .
H13$ H 0.5061 0.4600 0.9648 0.255 Uiso 1 1 calc R . .
H13 H 0.4619 0.4272 0.9256 0.255 Uiso 1 1 calc R . .
C140 C 0.4176(9) 0.4784(5) 0.9290(11) 0.108(7) Uani 1 1 d . . .
C144 C 0.0140(8) 0.1347(6) 0.8731(9) 0.120(7) Uani 1 1 d . . .
H14A H 0.0416 0.1134 0.8786 0.180 Uiso 1 1 calc R . .
H14B H 0.0216 0.1544 0.8468 0.180 Uiso 1 1 calc R . .
H14C H -0.0265 0.1253 0.8528 0.180 Uiso 1 1 calc R . .
C145 C 0.0218(10) 0.1508(6) 0.9342(12) 0.117(7) Uani 1 1 d . . .
C347 C 0.6096(10) 0.1439(6) 0.2684(10) 0.123(6) Uiso 1 1 d . . .
C315 C 0.0428(16) 0.4591(11) 0.2788(17) 0.229(15) Uiso 1 1 d . . .
C177 C 0.459(2) 0.5029(17) 0.179(2) 0.158(18) Uiso 0.50 1 d P . .
C176 C 0.457(2) 0.4683(14) 0.157(2) 0.133(14) Uiso 0.50 1 d P . .
C314 C 0.062(2) 0.4972(16) 0.270(2) 0.29(2) Uiso 1 1 d . . .
N9 N 0.0783(15) 0.5253(11) 0.2512(16) 0.268(16) Uiso 1 1 d . . .
C346 C 0.6580(12) 0.1466(7) 0.2534(12) 0.148(8) Uiso 1 1 d . . .
N8 N 0.7021(10) 0.1480(6) 0.2377(10) 0.168(8) Uiso 1 1 d . . .
C355 C 0.362(2) 0.4660(18) 1.233(3) 0.45(4) Uiso 1 1 d D . .
C358 C 0.213(3) 0.4387(17) 1.225(3) 0.18(2) Uiso 0.50 1 d P . .
N11 N 0.167(3) 0.468(2) 1.169(3) 0.28(3) Uiso 0.50 1 d P . .
C356 C 0.274(3) 0.4345(16) 1.195(3) 0.18(2) Uiso 0.50 1 d P . .
N10 N 0.453(2) 0.5412(14) 0.193(2) 0.178(16) Uiso 0.50 1 d P . .

loop_
_atom_site_aniso_label
_atom_site_aniso_U_11
_atom_site_aniso_U_22
_atom_site_aniso_U_33
_atom_site_aniso_U_23
_atom_site_aniso_U_13
_atom_site_aniso_U_12
Fe1 0.0405(9) 0.0522(10) 0.0398(9) 0.0164(7) 0.0212(7) 0.0122(8)
Fe2 0.0382(9) 0.0398(9) 0.0323(8) 0.0034(7) 0.0166(7) 0.0013(7)
Fe3 0.0391(9) 0.0439(9) 0.0408(9) 0.0083(7) 0.0201(7) -0.0006(7)
Fe4 0.0398(9) 0.0393(9) 0.0329(8) 0.0040(7) 0.0169(7) -0.0017(7)
Fe5 0.0435(9) 0.0526(10) 0.0340(8) -0.0080(7) 0.0209(7) -0.0064(8)
Fe6 0.0322(8) 0.0403(9) 0.0384(8) -0.0021(7) 0.0163(7) 0.0023(7)
Fe7 0.0440(9) 0.0474(9) 0.0365(9) 0.0013(7) 0.0226(7) 0.0020(8)
Fe8 0.0321(8) 0.0467(9) 0.0356(8) -0.0016(7) 0.0182(7) 0.0034(7)
S1 0.0505(17) 0.0481(17) 0.0397(15) 0.0055(13) 0.0266(14) 0.0052(14)
S2 0.0416(16) 0.0423(16) 0.0374(15) 0.0044(12) 0.0223(13) -0.0003(13)
S3 0.0397(16) 0.0543(18) 0.0366(15) 0.0079(13) 0.0097(13) -0.0017(14)
S4 0.0409(16) 0.0366(15) 0.0372(15) 0.0046(12) 0.0166(13) 0.0011(12)
S5 0.063(2) 0.061(2) 0.062(2) 0.0225(16) 0.0324(17) 0.0192(17)
S6 0.0587(19) 0.0498(18) 0.0431(17) -0.0087(14) 0.0087(15) 0.0069(15)
S7 0.0378(17) 0.065(2) 0.0593(19) 0.0175(16) 0.0161(15) -0.0070(15)
S8 0.0603(19) 0.0594(19) 0.0432(17) 0.0070(14) 0.0312(15) -0.0002(15)
S9 0.0530(18) 0.0447(16) 0.0439(16) 0.0073(13) 0.0295(14) 0.0024(14)
S10 0.062(2) 0.0514(18) 0.0423(17) -0.0015(14) 0.0188(15) -0.0118(15)
S11 0.0395(17) 0.0419(17) 0.075(2) -0.0104(15) 0.0304(16) -0.0043(13)
S12 0.0566(19) 0.0524(18) 0.0614(19) -0.0044(15) 0.0414(16) -0.0009(15)
S13 0.074(2) 0.0469(18) 0.0570(19) -0.0216(15) 0.0397(17) -0.0195(16)
S14 0.0466(17) 0.0354(15) 0.0579(18) -0.0068(13) 0.0280(15) -0.0075(13)
S15 0.0500(17) 0.0497(17) 0.0455(16) -0.0017(13) 0.0307(14) 0.0064(14)
S16 0.0381(15) 0.0445(16) 0.0325(14) -0.0023(12) 0.0179(12) 0.0009(12)
S17 0.0364(15) 0.0617(19) 0.0323(15) -0.0040(13) 0.0101(12) -0.0013(14)
S18 0.0382(15) 0.0379(15) 0.0440(16) -0.0001(12) 0.0197(13) 0.0028(12)
S19 0.063(2) 0.063(2) 0.081(2) -0.0212(18) 0.0363(19) -0.0170(18)
S20 0.081(2) 0.069(2) 0.0378(17) 0.0050(15) 0.0205(17) -0.0121(18)
S21 0.0344(17) 0.0450(18) 0.099(3) -0.0063(18) 0.0008(17) 0.0074(14)
S22 0.0448(17) 0.0461(17) 0.0606(18) -0.0008(14) 0.0341(15) 0.0010(14)
S23 0.096(3) 0.055(2) 0.0442(18) 0.0046(15) 0.0256(18) 0.0119(19)
S24 0.088(2) 0.0411(17) 0.065(2) 0.0037(15) 0.0525(19) 0.0064(16)
S25 0.061(2) 0.0498(19) 0.083(2) 0.0256(17) 0.0414(19) 0.0165(16)
S26 0.075(2) 0.0452(17) 0.0550(19) 0.0183(15) 0.0374(17) 0.0163(16)
S27 0.0545(19) 0.0492(18) 0.0603(19) 0.0016(14) 0.0360(16) 0.0002(15)
S28 0.0513(18) 0.0389(16) 0.064(2) 0.0043(14) 0.0198(16) 0.0057(14)
N6 0.070(7) 0.038(5) 0.035(5) 0.004(4) 0.022(5) -0.005(5)
N1 0.091(9) 0.072(8) 0.055(7) 0.019(6) 0.030(7) 0.020(7)
N2 0.106(10) 0.078(8) 0.039(6) -0.002(6) 0.022(7) -0.001(7)
N3 0.094(8) 0.049(6) 0.039(6) -0.007(5) 0.035(6) -0.014(6)
N5 0.048(7) 0.099(9) 0.112(10) 0.041(8) 0.049(7) 0.020(7)
N4 0.045(6) 0.053(6) 0.062(6) 0.002(5) 0.034(5) 0.008(5)
N7 0.21(2) 0.18(2) 0.20(2) -0.017(19) 0.08(2) 0.099(18)
C1 0.067(8) 0.063(8) 0.047(7) -0.011(6) 0.012(6) 0.004(7)
C2 0.054(8) 0.044(7) 0.071(8) 0.008(6) 0.037(7) 0.003(6)
C3 0.063(8) 0.041(7) 0.032(6) -0.004(5) 0.020(6) -0.011(6)
C4 0.039(7) 0.037(6) 0.045(7) 0.002(5) 0.015(6) -0.006(5)
C5 0.043(7) 0.036(6) 0.031(6) 0.000(5) 0.016(5) -0.002(5)
C6 0.040(7) 0.047(7) 0.037(6) -0.002(5) 0.017(5) -0.004(6)
C7 0.037(7) 0.054(8) 0.041(7) 0.002(6) 0.004(5) -0.009(6)
C8 0.049(8) 0.073(9) 0.071(9) 0.009(7) 0.019(7) 0.005(7)
C9 0.051(7) 0.025(5) 0.038(6) -0.008(5) 0.026(5) -0.004(5)
C10 0.047(7) 0.032(6) 0.042(6) -0.004(5) 0.031(5) -0.010(5)
C11 0.038(7) 0.041(6) 0.040(6) -0.010(5) 0.022(5) -0.008(5)
C12 0.047(7) 0.049(7) 0.056(7) -0.005(6) 0.027(6) -0.007(6)
C13 0.055(8) 0.040(7) 0.053(7) -0.015(6) 0.036(6) -0.015(6)
C14 0.058(8) 0.060(8) 0.057(8) -0.002(6) 0.044(7) -0.016(7)
C15 0.048(8) 0.095(11) 0.104(11) 0.021(9) 0.039(8) -0.010(8)
C16 0.069(8) 0.050(7) 0.060(8) 0.004(6) 0.043(7) -0.006(6)
C17 0.053(7) 0.046(7) 0.030(6) -0.015(5) 0.020(5) -0.004(5)
C18 0.075(9) 0.070(9) 0.034(7) -0.004(6) 0.023(6) 0.007(7)
C19 0.074(9) 0.076(10) 0.046(8) -0.004(7) 0.030(7) 0.025(8)
C20 0.052(7) 0.056(8) 0.038(7) -0.007(6) 0.018(6) -0.004(6)
C21 0.044(7) 0.067(8) 0.041(7) 0.000(6) 0.021(6) 0.005(6)
C22 0.096(11) 0.090(11) 0.032(7) -0.014(7) 0.019(7) 0.036(9)
C23 0.170(17) 0.102(12) 0.072(10) 0.031(9) 0.088(11) 0.063(12)
C24 0.140(14) 0.062(9) 0.071(10) -0.032(8) 0.045(10) 0.020(9)
C25 0.046(7) 0.025(5) 0.041(6) 0.005(5) 0.020(5) 0.006(5)
C26 0.040(6) 0.028(6) 0.047(6) -0.001(5) 0.018(5) -0.003(5)
C27 0.036(6) 0.027(6) 0.058(7) -0.002(5) 0.024(6) 0.001(5)
C28 0.049(7) 0.033(6) 0.049(7) -0.002(5) 0.034(6) 0.002(5)
C29 0.044(7) 0.029(6) 0.048(7) -0.004(5) 0.023(6) -0.007(5)
C30 0.045(6) 0.021(5) 0.051(7) -0.002(5) 0.021(6) -0.004(5)
C31 0.071(9) 0.059(9) 0.069(9) 0.013(7) 0.041(7) 0.003(7)
C32 0.050(7) 0.047(7) 0.053(7) -0.002(6) 0.037(6) -0.009(6)
C33 0.068(9) 0.033(7) 0.065(8) -0.007(6) 0.034(7) -0.011(6)
C34 0.080(10) 0.040(8) 0.100(11) -0.027(8) 0.053(10) -0.022(7)
C35 0.074(10) 0.031(7) 0.108(12) 0.003(8) 0.048(9) -0.003(7)
C36 0.067(8) 0.052(8) 0.050(7) -0.012(6) 0.027(6) -0.013(7)
C37 0.116(14) 0.045(9) 0.20(2) -0.011(10) 0.097(14) 0.005(9)
C38 0.056(8) 0.060(8) 0.068(8) -0.022(7) 0.036(7) 0.003(6)
C39 0.096(11) 0.052(8) 0.086(10) 0.000(8) 0.041(9) 0.020(8)
C40 0.065(10) 0.089(11) 0.109(12) -0.011(9) 0.046(9) 0.014(9)
C41 0.120(15) 0.067(11) 0.103(13) 0.000(9) 0.039(12) 0.027(11)
C42 0.056(10) 0.133(17) 0.154(18) -0.035(15) 0.052(11) 0.017(12)
C172 2.0(3) 0.35(6) 0.39(6) 0.35(6) 0.77(12) 0.68(12)
C173 1.23(15) 0.21(3) 0.28(4) 0.20(3) 0.49(7) 0.43(6)
C174 0.34(4) 0.104(15) 0.16(2) 0.053(15) 0.18(2) 0.086(19)
C43 0.099(11) 0.078(10) 0.050(8) 0.017(7) 0.025(8) 0.028(9)
C44 0.125(15) 0.067(10) 0.083(11) 0.008(9) -0.001(10) 0.029(10)
C45 0.26(3) 0.123(19) 0.14(2) 0.034(16) 0.02(2) 0.12(2)
C46 0.091(11) 0.049(8) 0.063(9) 0.002(7) 0.018(8) -0.003(7)
C47 0.078(11) 0.114(13) 0.054(9) 0.018(8) 0.024(8) 0.010(9)
C48 0.120(14) 0.080(11) 0.092(11) -0.009(9) 0.053(11) 0.022(10)
C49 0.071(9) 0.051(7) 0.054(8) 0.024(6) 0.023(7) -0.004(7)
C50 0.061(10) 0.128(14) 0.088(11) 0.022(10) 0.022(9) -0.005(9)
C51 0.072(9) 0.056(8) 0.046(7) -0.001(6) 0.034(6) -0.007(6)
C52 0.156(16) 0.059(9) 0.075(10) -0.015(8) 0.051(11) -0.031(10)
C53 0.087(12) 0.160(17) 0.078(11) 0.018(11) 0.040(10) 0.030(12)
C54 0.075(10) 0.082(10) 0.049(8) -0.002(7) 0.029(7) 0.006(8)
C55 0.22(2) 0.051(9) 0.059(10) 0.001(8) 0.009(12) -0.007(11)
C56 0.107(11) 0.031(7) 0.048(7) 0.007(6) 0.011(7) -0.006(7)
C57 0.153(17) 0.064(10) 0.076(11) -0.001(8) 0.047(11) 0.012(10)
C58 0.058(10) 0.114(14) 0.105(13) -0.009(10) 0.019(9) 0.001(9)
C59 0.103(13) 0.102(13) 0.092(12) 0.036(10) 0.013(10) -0.018(11)
C60 0.077(11) 0.064(10) 0.127(14) 0.038(9) 0.030(11) 0.021(8)
C61 0.057(7) 0.047(7) 0.044(7) 0.015(6) 0.034(6) 0.019(6)
C62 0.057(7) 0.039(7) 0.056(7) 0.010(5) 0.034(6) 0.009(6)
C63 0.092(10) 0.045(7) 0.057(8) 0.012(6) 0.052(8) 0.003(7)
C64 0.119(12) 0.056(8) 0.050(8) 0.022(7) 0.053(9) 0.001(8)
C65 0.064(8) 0.046(7) 0.038(7) 0.008(5) 0.023(6) 0.008(6)
C66 0.100(10) 0.054(8) 0.034(7) 0.011(6) 0.039(7) 0.002(7)
C67 0.114(12) 0.061(9) 0.090(10) 0.012(8) 0.076(10) -0.006(8)
C68 0.153(16) 0.078(10) 0.047(8) -0.002(7) 0.036(9) -0.025(10)
C69 0.046(7) 0.043(7) 0.063(8) 0.007(6) 0.034(6) 0.011(6)
C70 0.043(7) 0.050(7) 0.078(9) 0.003(6) 0.032(7) 0.010(6)
C71 0.074(10) 0.074(10) 0.096(11) 0.003(8) 0.052(9) 0.020(8)
C72 0.054(8) 0.060(9) 0.102(11) 0.012(8) 0.045(8) 0.008(7)
C73 0.113(13) 0.053(9) 0.180(18) 0.005(10) 0.107(14) 0.005(9)
C74 0.084(11) 0.081(10) 0.142(14) -0.011(10) 0.086(11) -0.009(9)
C75 0.103(12) 0.060(9) 0.165(17) 0.012(10) 0.097(13) 0.026(9)
C76 0.037(7) 0.044(7) 0.061(8) 0.027(6) 0.006(6) 0.000(6)
C77 0.056(8) 0.050(7) 0.044(7) 0.012(6) 0.011(6) 0.000(6)
C78 0.049(8) 0.045(7) 0.065(8) 0.014(7) 0.010(7) -0.004(6)
C79 0.054(8) 0.065(9) 0.056(8) 0.005(7) 0.013(7) -0.025(7)
C80 0.042(7) 0.065(9) 0.062(8) 0.019(7) 0.010(6) 0.001(7)
C81 0.085(11) 0.095(12) 0.065(9) 0.018(9) 0.006(8) -0.006(9)
C82 0.043(7) 0.049(8) 0.057(8) 0.008(6) 0.007(6) 0.004(6)
C83 0.057(9) 0.066(10) 0.120(13) 0.011(9) 0.003(9) 0.015(8)
C84 0.051(7) 0.036(6) 0.044(7) 0.000(5) 0.017(6) -0.005(6)
C85 0.057(8) 0.037(6) 0.050(7) 0.001(5) 0.031(6) 0.003(6)
C86 0.050(7) 0.037(6) 0.049(7) 0.005(5) 0.031(6) 0.011(5)
C87 0.048(7) 0.030(6) 0.054(7) 0.005(5) 0.025(6) 0.004(5)
C88 0.056(7) 0.028(6) 0.052(7) -0.003(5) 0.031(6) -0.003(5)
C89 0.054(7) 0.027(6) 0.046(7) 0.004(5) 0.027(6) 0.000(5)
C90 0.054(8) 0.045(7) 0.063(8) 0.006(6) 0.028(6) 0.007(6)
C91 0.075(11) 0.054(10) 0.156(16) -0.036(10) 0.036(11) 0.004(8)
C92 0.070(11) 0.052(9) 0.150(16) -0.022(9) 0.032(10) -0.005(8)
C93 0.061(9) 0.050(9) 0.167(17) -0.018(10) 0.029(10) -0.001(8)
C94 0.068(10) 0.037(8) 0.131(13) 0.006(8) 0.034(9) 0.009(7)
C95 0.076(10) 0.042(8) 0.114(12) -0.007(8) 0.032(9) 0.003(7)
C96 0.109(15) 0.078(13) 0.31(3) -0.104(17) 0.089(18) -0.036(11)
C97 0.082(10) 0.045(8) 0.084(10) -0.019(7) 0.039(8) -0.005(7)
C98 0.102(11) 0.049(8) 0.051(8) 0.003(6) 0.043(8) 0.009(7)
C99 0.085(11) 0.073(11) 0.112(14) -0.014(10) 0.057(11) -0.015(9)
C100 0.20(2) 0.089(13) 0.100(15) -0.044(12) 0.050(15) -0.022(14)
C101 0.099(13) 0.069(11) 0.132(17) -0.031(11) 0.046(12) -0.009(10)
C103 0.25(3) 0.078(13) 0.094(14) -0.021(12) 0.044(16) -0.014(16)
C104 0.060(8) 0.041(7) 0.069(8) 0.021(6) 0.040(7) 0.016(7)
C105 0.072(9) 0.049(8) 0.087(10) 0.033(7) 0.048(8) 0.018(7)
C106 0.100(12) 0.049(9) 0.096(12) 0.019(8) 0.056(11) 0.008(9)
C107 0.080(11) 0.048(9) 0.088(10) 0.010(7) 0.040(9) 0.014(8)
C108 0.095(12) 0.049(9) 0.088(11) 0.033(8) 0.055(10) 0.025(8)
C109 0.095(12) 0.064(10) 0.105(12) 0.008(9) 0.043(10) -0.009(9)
C110 0.165(18) 0.037(8) 0.132(15) 0.009(9) 0.072(14) 0.000(9)
C111 0.075(9) 0.073(9) 0.043(7) -0.013(7) 0.024(7) -0.028(8)
C112 0.082(11) 0.102(12) 0.086(11) -0.022(9) 0.047(9) -0.006(10)
C113 0.084(9) 0.050(7) 0.066(8) 0.013(6) 0.052(8) 0.000(7)
C114 0.105(12) 0.081(10) 0.072(10) -0.002(8) 0.046(9) -0.038(9)
C115 0.117(12) 0.072(9) 0.043(7) -0.015(7) 0.048(8) -0.022(9)
C116 0.134(14) 0.063(9) 0.055(8) 0.010(7) 0.047(9) -0.003(9)
C117 0.144(15) 0.105(12) 0.055(9) -0.030(8) 0.047(10) -0.058(12)
C118 0.156(18) 0.083(12) 0.097(13) 0.013(10) 0.054(13) 0.035(12)
C119 0.077(12) 0.145(18) 0.119(15) 0.012(13) 0.050(11) -0.013(12)
C120 0.095(13) 0.104(15) 0.143(17) 0.022(13) 0.044(12) 0.012(11)
C121 0.100(15) 0.21(2) 0.111(16) 0.057(16) -0.015(12) 0.016(16)
C122 0.078(12) 0.086(12) 0.19(2) 0.032(12) 0.068(13) 0.036(10)
C123 0.121(16) 0.155(18) 0.116(15) 0.046(13) 0.075(13) 0.018(14)
C124 0.078(12) 0.148(17) 0.135(16) 0.073(14) 0.025(11) 0.035(12)
C125 0.146(18) 0.094(14) 0.22(2) -0.030(15) 0.125(18) 0.006(13)
C126 0.098(14) 0.129(17) 0.19(2) -0.020(16) 0.069(15) 0.002(13)
C127 0.048(7) 0.055(8) 0.074(8) -0.008(6) 0.034(7) 0.008(6)
C128 0.105(13) 0.077(11) 0.164(17) 0.048(11) 0.095(13) 0.035(9)
C129 0.061(8) 0.071(9) 0.066(8) -0.013(7) 0.036(7) 0.007(7)
C130 0.080(11) 0.092(11) 0.082(10) -0.034(9) 0.036(9) 0.007(9)
C131 0.054(8) 0.077(9) 0.078(9) -0.002(7) 0.050(7) -0.001(7)
C132 0.080(10) 0.071(10) 0.111(12) 0.016(8) 0.070(9) 0.011(8)
C133 0.047(7) 0.078(9) 0.064(8) -0.006(7) 0.038(7) 0.004(6)
C134 0.056(9) 0.127(13) 0.069(9) -0.018(9) 0.023(7) 0.010(9)
C135 0.20(2) 0.063(11) 0.27(3) 0.018(14) 0.19(2) 0.027(12)
C136 0.126(18) 0.124(17) 0.21(2) -0.087(17) 0.029(17) -0.040(14)
C137 0.091(12) 0.079(10) 0.067(9) 0.004(8) 0.009(9) 0.001(9)
C139 0.118(17) 0.124(18) 0.25(3) -0.016(18) 0.052(18) 0.055(15)
C140 0.091(14) 0.074(12) 0.139(17) -0.027(12) 0.019(13) 0.033(11)
C144 0.090(13) 0.150(18) 0.115(16) 0.070(15) 0.034(12) 0.023(12)
C145 0.128(17) 0.112(16) 0.111(17) 0.024(14) 0.044(15) 0.063(13)

loop_
_geom_bond_atom_site_label_1
_geom_bond_atom_site_label_2
_geom_bond_distance
_geom_bond_site_symmetry_2
_geom_bond_publ_flag
Fe1 S2 2.278(3) . ?
Fe1 S5 2.294(3) . ?
Fe1 S1 2.323(3) . ?
Fe1 S3 2.437(3) . ?
Fe1 N1 2.467(12) . ?
Fe1 Fe2 2.743(2) . ?
Fe1 Fe4 2.894(2) . ?
Fe1 Fe3 2.912(2) . ?
Fe2 S1 2.259(3) . ?
Fe2 S6 2.280(3) . ?
Fe2 S4 2.299(3) . ?
Fe2 S2 2.311(3) . ?
Fe2 Fe4 2.729(2) . ?
Fe2 Fe3 2.774(2) . ?
Fe3 S4 2.254(3) . ?
Fe3 S3 2.274(3) . ?
Fe3 S7 2.280(3) . ?
Fe3 S1 2.293(3) . ?
Fe3 Fe4 2.701(2) . ?
Fe4 S3 2.249(3) . ?
Fe4 S8 2.278(3) . ?
Fe4 S2 2.294(3) . ?
Fe4 S4 2.295(3) . ?
Fe5 S15 2.274(3) . ?
Fe5 S19 2.311(4) . ?
Fe5 S16 2.340(3) . ?
Fe5 S17 2.411(3) . ?
Fe5 N2 2.421(12) . ?
Fe5 Fe6 2.791(2) . ?
Fe5 Fe7 2.875(2) . ?
Fe5 Fe8 2.911(2) . ?
Fe6 S21 2.268(3) . ?
Fe6 S16 2.275(3) . ?
Fe6 S18 2.308(3) . ?
Fe6 S15 2.311(3) . ?
Fe6 Fe8 2.751(2) . ?
Fe6 Fe7 2.753(2) . ?
Fe7 S17 2.235(3) . ?
Fe7 S20 2.266(3) . ?
Fe7 S18 2.298(3) . ?
Fe7 S15 2.303(3) . ?
Fe7 Fe8 2.7061(19) . ?
Fe8 S18 2.248(3) . ?
Fe8 S17 2.275(3) . ?
Fe8 S22 2.278(3) . ?
Fe8 S16 2.290(3) . ?
S5 C47 1.769(16) . ?
S6 C5 1.758(10) . ?
S7 C11 1.773(11) . ?
S8 C21 1.765(12) . ?
S9 C9 1.761(11) . ?
S9 C25 1.784(10) . ?
S10 C43 1.722(8) . ?
S10 C26 1.796(10) . ?
S11 C4 1.784(11) . ?
S11 C27 1.786(10) . ?
S12 C38 1.762(13) . ?
S12 C28 1.791(10) . ?
S13 C29 1.789(10) . ?
S13 C20 1.801(11) . ?
S14 C32 1.773(11) . ?
S14 C30 1.783(10) . ?
S19 C58 1.760(16) . ?
S20 C65 1.763(12) . ?
S21 C76 1.754(13) . ?
S22 C70 1.782(12) . ?
S23 C77 1.764(12) . ?
S23 C84 1.784(11) . ?
S24 C85 1.794(10) . ?
S24 C98 1.798(14) . ?
S25 C72 1.764(12) . ?
S25 C86 1.781(11) . ?
S26 C87 1.793(11) . ?
S26 C104 1.820(13) . ?
S27 C88 1.765(10) . ?
S27 C62 1.770(12) . ?
S28 C89 1.775(11) . ?
S28 C90 1.780(12) . ?
N6 C49 1.504(14) . ?
N6 C51 1.519(13) . ?
N6 C56 1.520(13) . ?
N6 C54 1.525(15) . ?
N1 C46 1.440(15) . ?
N1 C48 1.451(17) . ?
N1 C137 1.481(17) . ?
N2 C60 1.422(17) . ?
N2 C57 1.453(17) . ?
N2 C59 1.478(18) . ?
N3 C116 1.499(16) . ?
N3 C115 1.510(15) . ?
N3 C111 1.518(15) . ?
N3 C113 1.532(14) . ?
N5 C122 1.423(17) . ?
N5 C125 1.424(19) . ?
N5 C119 1.527(19) . ?
N5 C123 1.630(19) . ?
N4 C129 1.508(14) . ?
N4 C133 1.517(14) . ?
N4 C127 1.523(14) . ?
N4 C131 1.534(13) . ?
N7 C145 1.15(3) . ?
C1 C3 1.514(15) . ?
C2 C4 1.375(15) . ?
C2 C7 1.399(15) . ?
C2 C8 1.503(16) . ?
C3 C7 1.384(15) . ?
C3 C5 1.404(14) . ?
C4 C6 1.391(14) . ?
C5 C6 1.392(14) . ?
C9 C10 1.389(14) . ?
C9 C13 1.400(14) . ?
C10 C11 1.381(14) . ?
C11 C12 1.407(14) . ?
C12 C14 1.380(16) . ?
C12 C15 1.516(16) . ?
C13 C14 1.395(16) . ?
C13 C16 1.485(15) . ?
C17 C20 1.383(15) . ?
C17 C21 1.398(15) . ?
C18 C20 1.381(15) . ?
C18 C22 1.390(18) . ?
C18 C24 1.497(17) . ?
C19 C22 1.376(18) . ?
C19 C21 1.392(15) . ?
C19 C23 1.513(18) . ?
C25 C26 1.383(14) . ?
C25 C30 1.415(14) . ?
C26 C27 1.406(14) . ?
C27 C28 1.384(14) . ?
C28 C29 1.409(14) . ?
C29 C30 1.375(14) . ?
C31 C33 1.367(16) . ?
C31 C35 1.381(18) . ?
C32 C36 1.368(15) . ?
C32 C33 1.399(16) . ?
C34 C35 1.348(19) . ?
C34 C36 1.390(17) . ?
C35 C37 1.527(18) . ?
C38 C40 1.375(17) . ?
C38 C39 1.419(18) . ?
C39 C41 1.38(2) . ?
C40 C42 1.39(2) . ?
C41 C140 1.37(2) . ?
C42 C140 1.38(3) . ?
C172 C173 1.3900 . ?
C172 C45 1.3900 . ?
C172 C355 1.55(2) . ?
C173 C174 1.3900 . ?
C174 C43 1.3900 . ?
C43 C44 1.3900 . ?
C44 C45 1.3900 . ?
C46 C47 1.442(18) . ?
C49 C50 1.483(17) . ?
C51 C52 1.503(16) . ?
C53 C54 1.499(18) . ?
C55 C56 1.499(17) . ?
C57 C58 1.48(2) . ?
C61 C65 1.375(15) . ?
C61 C62 1.408(15) . ?
C62 C63 1.425(15) . ?
C63 C64 1.348(17) . ?
C63 C67 1.506(17) . ?
C64 C66 1.379(17) . ?
C65 C66 1.431(15) . ?
C66 C68 1.520(17) . ?
C69 C70 1.376(15) . ?
C69 C72 1.407(16) . ?
C70 C71 1.438(16) . ?
C71 C73 1.413(19) . ?
C71 C74 1.495(18) . ?
C72 C75 1.391(17) . ?
C73 C75 1.388(19) . ?
C75 C135 1.53(2) . ?
C76 C78 1.371(15) . ?
C76 C82 1.409(15) . ?
C77 C82 1.383(16) . ?
C77 C79 1.404(16) . ?
C78 C80 1.404(17) . ?
C78 C83 1.481(17) . ?
C79 C80 1.383(17) . ?
C79 C81 1.525(18) . ?
C84 C89 1.392(14) . ?
C84 C85 1.402(15) . ?
C85 C86 1.385(15) . ?
C86 C87 1.394(14) . ?
C87 C88 1.407(15) . ?
C88 C89 1.412(14) . ?
C90 C95 1.366(16) . ?
C90 C94 1.385(17) . ?
C91 C92 1.341(19) . ?
C91 C95 1.371(18) . ?
C92 C93 1.389(19) . ?
C92 C96 1.55(2) . ?
C93 C94 1.371(18) . ?
C97 C98 1.351(17) . ?
C97 C99 1.401(18) . ?
C98 C100 1.38(2) . ?
C99 C101 1.39(2) . ?
C100 C103 1.42(3) . ?
C101 C103 1.37(2) . ?
C101 C136 1.50(2) . ?
C104 C107 1.332(17) . ?
C104 C105 1.369(16) . ?
C105 C108 1.386(18) . ?
C106 C109 1.38(2) . ?
C106 C108 1.38(2) . ?
C106 C110 1.491(19) . ?
C107 C109 1.377(19) . ?
C111 C112 1.509(18) . ?
C113 C114 1.501(17) . ?
C115 C117 1.492(18) . ?
C116 C118 1.51(2) . ?
C119 C120 1.49(2) . ?
C121 C122 1.64(2) . ?
C123 C124 1.50(2) . ?
C125 C126 1.61(2) . ?
C127 C128 1.548(17) . ?
C129 C130 1.477(17) . ?
C131 C132 1.511(17) . ?
C133 C134 1.513(17) . ?
C139 C140 1.54(2) . ?
C144 C145 1.43(3) . ?
C347 C346 1.32(3) . ?
C315 C314 1.42(5) . ?
C177 C176 1.28(6) . ?
C314 N9 1.18(5) . ?
C346 N8 1.23(3) . ?
N11 C358 1.67(7) . ?
C356 C358 1.83(7) . ?
C356 C172 2.02(6) . ?
N10 C177 1.37(6) . ?
